data_2105242
loop_
_publ_author_name
'Briggs, Naomi E. B.'
'Kennedy, Alan R.'
'Morrison, Catriona A.'

_publ_section_title
;
 42 salt forms of tyramine: structural comparison and the occurrence of
 hydrate formation
;
_journal_issue 4
_journal_name_full 'Acta Crystallographica Section B'
_journal_page_first 453
_journal_page_last 464
_journal_paper_doi 10.1107/S0108768112026456
_journal_volume 68
_journal_year 2012
_chemical_formula_sum 'C28 H43 N2 O10.5'
_chemical_formula_weight 575.64
_space_group_IT_number 14
_symmetry_cell_setting monoclinic
_symmetry_space_group_name_Hall '-P 2ybc'
_symmetry_space_group_name_H-M 'P 1 21/c 1'
_atom_sites_solution_hydrogens geom
_atom_sites_solution_primary direct
_atom_sites_solution_secondary difmap
_audit_creation_method SHELXL-97
_cell_angle_alpha 90.00
_cell_angle_beta 105.911(8)
_cell_angle_gamma 90.00
_cell_formula_units_Z 4
_cell_length_a 21.1097(18)
_cell_length_b 5.9615(4)
_cell_length_c 24.6027(19)
_cell_measurement_reflns_used 12527
_cell_measurement_temperature 123(2)
_cell_measurement_theta_max 29.1649
_cell_measurement_theta_min 2.7971
_cell_volume 2977.5(4)
_computing_structure_refinement 'SHELXL-97 (Sheldrick, 1997)'
_diffrn_ambient_temperature 123(2)
_diffrn_measured_fraction_theta_full 0.999
_diffrn_measured_fraction_theta_max 0.999
_diffrn_measurement_device_type 'Oxford Diffraction Gemini S'
_diffrn_measurement_method 'omega scans'
_diffrn_radiation_monochromator graphite
_diffrn_radiation_source 'fine-focus sealed tube'
_diffrn_radiation_type MoK\a
_diffrn_radiation_wavelength 0.71073
_diffrn_reflns_av_R_equivalents 0.1107
_diffrn_reflns_av_sigmaI/netI 0.0733
_diffrn_reflns_limit_h_max 26
_diffrn_reflns_limit_h_min -26
_diffrn_reflns_limit_k_max 7
_diffrn_reflns_limit_k_min -7
_diffrn_reflns_limit_l_max 31
_diffrn_reflns_limit_l_min -31
_diffrn_reflns_number 60330
_diffrn_reflns_theta_full 27.00
_diffrn_reflns_theta_max 27.00
_diffrn_reflns_theta_min 2.98
_exptl_absorpt_coefficient_mu 0.098
_exptl_absorpt_correction_T_max 1.00000
_exptl_absorpt_correction_T_min 0.48650
_exptl_absorpt_correction_type multi-scan
_exptl_absorpt_process_details
;
CrysAlisPro, Oxford Diffraction Ltd.,
Version 1.171.33.55 (release 05-01-2010 CrysAlis171 .NET)
(compiled Jan  5 2010,16:28:46)
Empirical absorption correction using spherical harmonics,
 implemented in SCALE3 ABSPACK scaling algorithm.
;
_exptl_crystal_colour colourless
_exptl_crystal_density_diffrn 1.284
_exptl_crystal_density_method 'not measured'
_exptl_crystal_description block
_exptl_crystal_F_000 1236
_exptl_crystal_size_max 0.34
_exptl_crystal_size_mid 0.24
_exptl_crystal_size_min 0.08
_refine_diff_density_max 0.274
_refine_diff_density_min -0.313
_refine_ls_extinction_method none
_refine_ls_goodness_of_fit_ref 1.284
_refine_ls_hydrogen_treatment mixed
_refine_ls_matrix_type full
_refine_ls_number_parameters 423
_refine_ls_number_reflns 6507
_refine_ls_number_restraints 21
_refine_ls_restrained_S_all 1.282
_refine_ls_R_factor_all 0.1409
_refine_ls_R_factor_gt 0.0971
_refine_ls_shift/su_max 0.000
_refine_ls_shift/su_mean 0.000
_refine_ls_structure_factor_coef Fsqd
_refine_ls_weighting_details 'calc w=1/[\s^2^(Fo^2^)+(0.0577P)^2^+2.1178P] where P=(Fo^2^+2Fc^2^)/3'
_refine_ls_weighting_scheme calc
_refine_ls_wR_factor_gt 0.1642
_refine_ls_wR_factor_ref 0.1787
_reflns_number_gt 4988
_reflns_number_total 6507
_reflns_threshold_expression I>2/s(I)
_cod_data_source_file ry5045.cif
_cod_data_source_block tyradptwin
_cod_original_sg_symbol_H-M P21/c
_cod_original_formula_sum 'C28 H43 N2 O10.50'
_cod_database_code 2105242

loop_
_symmetry_equiv_pos_as_xyz
'x, y, z'
'-x, y+1/2, -z+1/2'
'-x, -y, -z'
'x, -y-1/2, z-1/2'

loop_
_atom_site_type_symbol
_atom_site_label
_atom_site_fract_x
_atom_site_fract_y
_atom_site_fract_z
_atom_site_U_iso_or_equiv
_atom_site_adp_type
_atom_site_calc_flag
_atom_site_refinement_flags
_atom_site_occupancy
_atom_site_symmetry_multiplicity
_atom_site_disorder_assembly
_atom_site_disorder_group
O O1 0.90518(12) 0.3248(4) 0.31000(9) 0.0262(6) Uani d . 1 1 . .
O O1W 0.9472(3) 0.6176(11) 0.4012(3) 0.0554(17) Uani d PD 0.50 1 . .
H H1W 0.925(4) 0.543(12) 0.372(3) 0.083 Uiso d PD 0.50 1 . .
H H2W 0.930(5) 0.750(7) 0.397(4) 0.083 Uiso d PD 0.50 1 . .
O O2 0.63394(12) 1.1003(4) 0.36773(9) 0.0222(5) Uani d . 1 1 . .
O O5 0.68379(12) 0.1259(4) 0.08269(11) 0.0303(6) Uani d . 1 1 B .
O O6 0.59685(11) 0.3490(4) 0.06470(9) 0.0278(6) Uani d . 1 1 B .
O O7 0.59975(10) 0.8669(4) 0.01305(8) 0.0169(5) Uani d . 1 1 . .
O O8 0.58749(11) 0.6149(4) -0.05559(9) 0.0202(5) Uani d . 1 1 . .
O O9 0.91427(11) 1.1758(4) -0.00525(10) 0.0273(6) Uani d . 1 1 . .
O O10 0.88538(11) 1.4644(4) -0.06226(9) 0.0224(5) Uani d . 1 1 . .
N N1 0.96147(15) 0.7394(5) 0.02323(11) 0.0185(6) Uani d . 1 1 . .
N N2 0.48541(15) 0.7705(5) 0.04723(11) 0.0169(6) Uani d . 1 1 . .
C C1 0.90143(15) 0.5515(6) 0.14908(13) 0.0211(7) Uani d . 1 1 . .
C C2 0.87574(16) 0.3430(6) 0.15600(14) 0.0221(7) Uani d . 1 1 . .
H H2 0.8570 0.2530 0.1237 0.027 Uiso calc R 1 1 . .
C C3 0.87687(16) 0.2631(6) 0.20930(13) 0.0219(7) Uani d . 1 1 . .
H H3 0.8587 0.1201 0.2132 0.026 Uiso calc R 1 1 . .
C C4 0.90446(16) 0.3919(6) 0.25661(13) 0.0206(7) Uani d . 1 1 . .
C C5 0.93257(16) 0.5986(6) 0.25059(14) 0.0234(8) Uani d . 1 1 . .
H H5 0.9527 0.6862 0.2830 0.028 Uiso calc R 1 1 . .
C C6 0.93103(16) 0.6755(6) 0.19729(14) 0.0236(8) Uani d . 1 1 . .
H H6 0.9506 0.8161 0.1934 0.028 Uiso calc R 1 1 . .
C C7 0.89823(16) 0.6425(6) 0.09089(13) 0.0247(8) Uani d . 1 1 . .
H H7A 0.8677 0.5491 0.0619 0.030 Uiso calc R 1 1 . .
H H7B 0.8805 0.7972 0.0876 0.030 Uiso calc R 1 1 . .
C C8 0.96534(15) 0.6439(6) 0.07983(13) 0.0210(7) Uani d . 1 1 . .
H H8A 0.9962 0.7341 0.1093 0.025 Uiso calc R 1 1 . .
H H8B 0.9826 0.4888 0.0820 0.025 Uiso calc R 1 1 . .
C C9 0.56889(15) 0.8266(5) 0.20601(12) 0.0170(7) Uani d . 1 1 . .
C C10 0.60260(16) 1.0299(6) 0.21628(12) 0.0200(7) Uani d . 1 1 . .
H H10 0.6108 1.1100 0.1855 0.024 Uiso calc R 1 1 . .
C C11 0.62436(16) 1.1175(6) 0.26998(13) 0.0209(7) Uani d . 1 1 . .
H H11 0.6480 1.2550 0.2760 0.025 Uiso calc R 1 1 . .
C C12 0.61187(15) 1.0052(5) 0.31534(12) 0.0160(7) Uani d . 1 1 . .
C C13 0.57850(15) 0.8028(5) 0.30598(12) 0.0168(7) Uani d . 1 1 . .
H H13 0.5703 0.7232 0.3368 0.020 Uiso calc R 1 1 . .
C C14 0.55701(15) 0.7156(5) 0.25164(12) 0.0165(7) Uani d . 1 1 . .
H H14 0.5337 0.5774 0.2457 0.020 Uiso calc R 1 1 . .
C C15 0.54790(16) 0.7294(5) 0.14695(12) 0.0184(7) Uani d . 1 1 . .
H H15A 0.5291 0.5783 0.1487 0.022 Uiso calc R 1 1 . .
H H15B 0.5874 0.7115 0.1330 0.022 Uiso calc R 1 1 . .
C C16 0.49770(15) 0.8705(5) 0.10493(12) 0.0166(7) Uani d . 1 1 . .
H H16A 0.4560 0.8760 0.1160 0.020 Uiso calc R 1 1 . .
H H16B 0.5144 1.0257 0.1048 0.020 Uiso calc R 1 1 . .
C C18 0.75184(16) 0.6513(6) 0.27806(12) 0.0211(7) Uani d . 1 1 . .
H H18A 0.7703 0.5027 0.2919 0.025 Uiso calc R 1 1 A 1
H H18B 0.7069 0.6596 0.2830 0.025 Uiso calc R 1 1 A 1
C C19 0.74686(16) 0.6676(5) 0.21554(12) 0.0176(7) Uani d . 1 1 B .
H H19A 0.7249 0.8102 0.2004 0.021 Uiso calc R 1 1 . .
H H19B 0.7917 0.6689 0.2102 0.021 Uiso calc R 1 1 . .
C C20 0.70831(15) 0.4731(5) 0.18316(12) 0.0164(7) Uani d . 1 1 . .
H H20A 0.6641 0.4683 0.1898 0.020 Uiso calc R 1 1 B .
H H20B 0.7312 0.3310 0.1973 0.020 Uiso calc R 1 1 . .
C C21 0.70074(15) 0.4938(5) 0.11947(12) 0.0158(7) Uani d . 1 1 B .
H H21A 0.6834 0.6445 0.1064 0.019 Uiso calc R 1 1 . .
H H21B 0.7446 0.4787 0.1125 0.019 Uiso calc R 1 1 . .
C C22 0.65535(16) 0.3190(5) 0.08601(12) 0.0162(7) Uani d . 1 1 . .
C C23 0.62271(15) 0.7413(5) -0.01902(12) 0.0141(6) Uani d . 1 1 . .
C C24 0.69567(15) 0.7551(5) -0.01317(12) 0.0162(7) Uani d . 1 1 . .
H H24A 0.7105 0.6137 -0.0268 0.019 Uiso calc R 1 1 . .
H H24B 0.7197 0.7728 0.0272 0.019 Uiso calc R 1 1 . .
C C25 0.71199(15) 0.9515(6) -0.04668(13) 0.0196(7) Uani d . 1 1 . .
H H25A 0.6992 0.9132 -0.0874 0.023 Uiso calc R 1 1 . .
H H25B 0.6861 1.0844 -0.0415 0.023 Uiso calc R 1 1 . .
C C26 0.78472(15) 1.0088(5) -0.02812(13) 0.0176(7) Uani d . 1 1 . .
H H26A 0.7967 1.0579 0.0118 0.021 Uiso calc R 1 1 . .
H H26B 0.8106 0.8724 -0.0305 0.021 Uiso calc R 1 1 . .
C C27 0.80284(15) 1.1913(5) -0.06370(13) 0.0185(7) Uani d . 1 1 . .
H H27A 0.7970 1.1323 -0.1024 0.022 Uiso calc R 1 1 . .
H H27B 0.7717 1.3175 -0.0664 0.022 Uiso calc R 1 1 . .
C C28 0.87195(15) 1.2804(5) -0.04210(12) 0.0161(7) Uani d . 1 1 . .
O O3A 0.8031(13) 0.794(5) 0.3686(6) 0.031(3) Uani d PDU 0.71(5) 1 B 1
H H3H 0.831(2) 0.882(8) 0.391(2) 0.037 Uiso d PD 0.71 1 B 1
O O4A 0.8154(10) 0.991(3) 0.2942(5) 0.033(3) Uani d PD 0.71(5) 1 B 1
C C17A 0.7940(6) 0.832(2) 0.3143(5) 0.0181(10) Uiso d PD 0.71(5) 1 B 1
O O3B 0.792(3) 0.813(13) 0.3656(16) 0.031(3) Uani d PDU 0.29(5) 1 B 2
H H3X 0.800(7) 0.944(14) 0.379(6) 0.037 Uiso d PD 0.29 1 B 2
O O4B 0.8320(14) 0.937(5) 0.3004(12) 0.033(3) Uani d PD 0.29(5) 1 B 2
C C17B 0.7941(15) 0.808(5) 0.3134(13) 0.0181(10) Uiso d PD 0.29(5) 1 B 2
H H4N 0.4699(16) 0.627(6) 0.0480(12) 0.012(8) Uiso d . 1 1 . .
H H2N 1.001(2) 0.760(6) 0.0166(14) 0.027(10) Uiso d . 1 1 . .
H H1N 0.9372(18) 0.649(6) -0.0047(15) 0.028(10) Uiso d . 1 1 . .
H H5N 0.525(2) 0.767(6) 0.0387(14) 0.032(10) Uiso d . 1 1 . .
H H6N 0.454(2) 0.851(6) 0.0227(16) 0.034(11) Uiso d . 1 1 . .
H H2H 0.625(2) 1.006(7) 0.3904(17) 0.046(13) Uiso d . 1 1 . .
H H1H 0.876(2) 0.198(7) 0.3068(17) 0.049(12) Uiso d . 1 1 . .
H H3N 0.943(2) 0.897(8) 0.0134(17) 0.051(12) Uiso d . 1 1 . .
H H5H 0.656(3) 0.030(9) 0.062(2) 0.086(19) Uiso d . 1 1 . .

loop_
_atom_site_aniso_label
_atom_site_aniso_U_11
_atom_site_aniso_U_22
_atom_site_aniso_U_33
_atom_site_aniso_U_12
_atom_site_aniso_U_13
_atom_site_aniso_U_23
O1 0.0292(14) 0.0281(14) 0.0191(12) -0.0104(12) 0.0027(10) 0.0017(11)
O1W 0.059(4) 0.052(4) 0.049(4) 0.005(3) 0.004(3) -0.009(3)
O2 0.0294(14) 0.0252(13) 0.0114(11) -0.0061(11) 0.0047(10) -0.0023(10)
O5 0.0217(14) 0.0233(14) 0.0373(15) 0.0035(11) -0.0064(11) -0.0114(12)
O6 0.0188(13) 0.0320(14) 0.0268(13) 0.0022(11) -0.0034(10) -0.0141(11)
O7 0.0155(11) 0.0186(12) 0.0173(11) -0.0015(9) 0.0056(9) -0.0031(9)
O8 0.0213(13) 0.0241(12) 0.0168(11) -0.0093(10) 0.0080(10) -0.0071(10)
O9 0.0129(12) 0.0259(13) 0.0379(14) -0.0031(10) -0.0020(10) 0.0122(11)
O10 0.0215(13) 0.0219(13) 0.0208(12) -0.0069(10) 0.0011(10) 0.0060(10)
N1 0.0154(15) 0.0204(16) 0.0191(14) -0.0031(13) 0.0038(12) 0.0034(13)
N2 0.0128(15) 0.0220(16) 0.0145(13) -0.0045(13) 0.0013(12) -0.0008(12)
C1 0.0125(17) 0.0278(19) 0.0233(17) 0.0057(14) 0.0058(14) 0.0052(15)
C2 0.0197(18) 0.0240(19) 0.0225(17) -0.0012(15) 0.0055(14) -0.0032(15)
C3 0.0198(18) 0.0217(18) 0.0256(17) -0.0010(14) 0.0084(14) 0.0014(15)
C4 0.0139(17) 0.0279(19) 0.0190(16) 0.0037(14) 0.0029(13) 0.0043(15)
C5 0.0172(18) 0.0277(19) 0.0229(18) -0.0009(15) 0.0011(14) -0.0011(15)
C6 0.0156(17) 0.0245(18) 0.0309(19) -0.0015(15) 0.0066(14) 0.0043(16)
C7 0.0174(18) 0.030(2) 0.0251(18) 0.0013(15) 0.0023(14) 0.0063(15)
C8 0.0148(17) 0.0259(18) 0.0208(17) 0.0010(14) 0.0023(13) 0.0046(14)
C9 0.0162(16) 0.0207(17) 0.0134(15) 0.0030(14) 0.0029(13) -0.0008(13)
C10 0.0252(19) 0.0234(18) 0.0131(15) -0.0034(15) 0.0080(14) 0.0032(14)
C11 0.0229(18) 0.0193(17) 0.0207(17) -0.0079(14) 0.0064(14) 0.0001(14)
C12 0.0159(16) 0.0200(17) 0.0115(14) -0.0014(14) 0.0028(12) -0.0049(13)
C13 0.0149(16) 0.0216(17) 0.0148(15) 0.0003(13) 0.0055(13) 0.0041(13)
C14 0.0140(16) 0.0147(16) 0.0194(16) -0.0008(13) 0.0019(13) -0.0008(13)
C15 0.0196(17) 0.0177(16) 0.0173(15) 0.0008(14) 0.0041(13) -0.0020(14)
C16 0.0146(16) 0.0208(17) 0.0145(15) 0.0012(13) 0.0043(13) -0.0035(13)
C18 0.0211(18) 0.0256(18) 0.0156(16) -0.0061(15) 0.0032(13) -0.0025(14)
C19 0.0162(16) 0.0201(17) 0.0154(15) -0.0034(14) 0.0027(13) -0.0023(13)
C20 0.0146(16) 0.0195(16) 0.0138(15) -0.0017(13) 0.0016(13) 0.0029(13)
C21 0.0155(16) 0.0189(16) 0.0120(14) -0.0012(13) 0.0023(12) -0.0035(13)
C22 0.0190(18) 0.0200(17) 0.0093(14) 0.0008(14) 0.0034(13) -0.0008(13)
C23 0.0169(16) 0.0135(15) 0.0121(14) -0.0021(13) 0.0043(13) 0.0026(13)
C24 0.0145(16) 0.0182(16) 0.0160(15) -0.0020(13) 0.0044(13) -0.0004(13)
C25 0.0123(16) 0.0280(18) 0.0182(16) -0.0049(14) 0.0039(13) 0.0026(14)
C26 0.0145(16) 0.0212(17) 0.0167(15) -0.0005(14) 0.0034(13) 0.0008(14)
C27 0.0132(16) 0.0211(17) 0.0198(16) 0.0001(13) 0.0024(13) 0.0047(14)
C28 0.0156(16) 0.0170(16) 0.0161(15) 0.0003(13) 0.0049(13) -0.0005(13)
O3A 0.051(9) 0.026(5) 0.0119(19) -0.011(5) 0.001(3) -0.002(2)
O4A 0.041(6) 0.039(5) 0.017(3) -0.022(5) 0.004(3) -0.002(3)
O3B 0.051(9) 0.026(5) 0.0119(19) -0.011(5) 0.001(3) -0.002(2)
O4B 0.041(6) 0.039(5) 0.017(3) -0.022(5) 0.004(3) -0.002(3)

loop_
_atom_type_symbol
_atom_type_description
_atom_type_scat_dispersion_real
_atom_type_scat_dispersion_imag
_atom_type_scat_source
O O 0.0106 0.0060 'International Tables Vol C Tables 4.2.6.8 and 6.1.1.4'
N N 0.0061 0.0033 'International Tables Vol C Tables 4.2.6.8 and 6.1.1.4'
C C 0.0033 0.0016 'International Tables Vol C Tables 4.2.6.8 and 6.1.1.4'
H H 0.0000 0.0000 'International Tables Vol C Tables 4.2.6.8 and 6.1.1.4'

loop_
_geom_angle_atom_site_label_1
_geom_angle_atom_site_label_2
_geom_angle_atom_site_label_3
_geom_angle
C4 O1 H1H 108(2)
H1W O1W H2W 105(3)
C12 O2 H2H 105(3)
C22 O5 H5H 112(4)
C8 N1 H2N 114(2)
C8 N1 H1N 111(2)
H2N N1 H1N 108(3)
C8 N1 H3N 120(2)
H2N N1 H3N 98(3)
H1N N1 H3N 106(3)
C16 N2 H4N 108.8(19)
C16 N2 H5N 107(2)
H4N N2 H5N 110(3)
C16 N2 H6N 109(2)
H4N N2 H6N 108(3)
H5N N2 H6N 115(3)
C2 C1 C6 118.1(3)
C2 C1 C7 121.3(3)
C6 C1 C7 120.5(3)
C1 C2 C3 121.2(3)
C1 C2 H2 119.4
C3 C2 H2 119.4
C4 C3 C2 119.9(3)
C4 C3 H3 120.1
C2 C3 H3 120.1
O1 C4 C3 122.4(3)
O1 C4 C5 117.9(3)
C3 C4 C5 119.7(3)
C6 C5 C4 119.7(3)
C6 C5 H5 120.2
C4 C5 H5 120.2
C5 C6 C1 121.4(3)
C5 C6 H6 119.3
C1 C6 H6 119.3
C8 C7 C1 111.7(3)
C8 C7 H7A 109.3
C1 C7 H7A 109.3
C8 C7 H7B 109.3
C1 C7 H7B 109.3
H7A C7 H7B 107.9
N1 C8 C7 110.9(3)
N1 C8 H8A 109.5
C7 C8 H8A 109.5
N1 C8 H8B 109.5
C7 C8 H8B 109.5
H8A C8 H8B 108.0
C14 C9 C10 117.8(3)
C14 C9 C15 121.7(3)
C10 C9 C15 120.5(3)
C11 C10 C9 121.6(3)
C11 C10 H10 119.2
C9 C10 H10 119.2
C10 C11 C12 120.1(3)
C10 C11 H11 119.9
C12 C11 H11 119.9
O2 C12 C13 123.0(3)
O2 C12 C11 117.9(3)
C13 C12 C11 119.1(3)
C12 C13 C14 120.2(3)
C12 C13 H13 119.9
C14 C13 H13 119.9
C9 C14 C13 121.2(3)
C9 C14 H14 119.4
C13 C14 H14 119.4
C9 C15 C16 114.1(3)
C9 C15 H15A 108.7
C16 C15 H15A 108.7
C9 C15 H15B 108.7
C16 C15 H15B 108.7
H15A C15 H15B 107.6
N2 C16 C15 109.5(3)
N2 C16 H16A 109.8
C15 C16 H16A 109.8
N2 C16 H16B 109.8
C15 C16 H16B 109.8
H16A C16 H16B 108.2
C17B C18 C19 115.9(11)
C17B C18 C17A 3.7(17)
C19 C18 C17A 114.7(5)
C17B C18 H18A 105.0
C19 C18 H18A 108.6
C17A C18 H18A 108.6
C17B C18 H18B 110.8
C19 C18 H18B 108.6
C17A C18 H18B 108.6
H18A C18 H18B 107.6
C20 C19 C18 111.3(3)
C20 C19 H19A 109.4
C18 C19 H19A 109.4
C20 C19 H19B 109.4
C18 C19 H19B 109.4
H19A C19 H19B 108.0
C19 C20 C21 111.5(2)
C19 C20 H20A 109.3
C21 C20 H20A 109.3
C19 C20 H20B 109.3
C21 C20 H20B 109.3
H20A C20 H20B 108.0
C22 C21 C20 112.1(3)
C22 C21 H21A 109.2
C20 C21 H21A 109.2
C22 C21 H21B 109.2
C20 C21 H21B 109.2
H21A C21 H21B 107.9
O6 C22 O5 122.0(3)
O6 C22 C21 123.7(3)
O5 C22 C21 114.2(3)
O8 C23 O7 123.1(3)
O8 C23 C24 119.4(3)
O7 C23 C24 117.4(3)
C23 C24 C25 111.5(3)
C23 C24 H24A 109.3
C25 C24 H24A 109.3
C23 C24 H24B 109.3
C25 C24 H24B 109.3
H24A C24 H24B 108.0
C26 C25 C24 111.7(3)
C26 C25 H25A 109.3
C24 C25 H25A 109.3
C26 C25 H25B 109.3
C24 C25 H25B 109.3
H25A C25 H25B 107.9
C27 C26 C25 112.6(2)
C27 C26 H26A 109.1
C25 C26 H26A 109.1
C27 C26 H26B 109.1
C25 C26 H26B 109.1
H26A C26 H26B 107.8
C28 C27 C26 115.1(2)
C28 C27 H27A 108.5
C26 C27 H27A 108.5
C28 C27 H27B 108.5
C26 C27 H27B 108.5
H27A C27 H27B 107.5
O9 C28 O10 121.5(3)
O9 C28 C27 120.7(3)
O10 C28 C27 117.8(3)
C17A O3A H3H 115(4)
C17A O3A H3X 97(9)
H3H O3A H3X 49(9)
O4A C17A O3A 125.4(18)
O4A C17A C18 122.5(11)
O3A C17A C18 112.0(15)
C17B O3B H3H 113(7)
C17B O3B H3X 111(10)
H3H O3B H3X 48(9)
O4B C17B O3B 117(5)
O4B C17B C18 128(3)
O3B C17B C18 116(4)

loop_
_geom_bond_atom_site_label_1
_geom_bond_atom_site_label_2
_geom_bond_distance
O1 C4 1.369(4)
O1 H1H 0.96(4)
O1W H1W 0.87(2)
O1W H2W 0.86(2)
O2 C12 1.368(3)
O2 H2H 0.85(4)
O5 C22 1.311(4)
O5 H5H 0.88(5)
O6 C22 1.215(4)
O7 C23 1.276(4)
O8 C23 1.250(3)
O9 C28 1.251(4)
O10 C28 1.268(4)
N1 C8 1.486(4)
N1 H2N 0.89(4)
N1 H1N 0.91(4)
N1 H3N 1.02(4)
N2 C16 1.495(4)
N2 H4N 0.92(3)
N2 H5N 0.92(4)
N2 H6N 0.91(4)
C1 C2 1.385(5)
C1 C6 1.392(5)
C1 C7 1.515(4)
C2 C3 1.389(4)
C2 H2 0.9500
C3 C4 1.383(5)
C3 H3 0.9500
C4 C5 1.393(5)
C5 C6 1.381(5)
C5 H5 0.9500
C6 H6 0.9500
C7 C8 1.514(4)
C7 H7A 0.9900
C7 H7B 0.9900
C8 H8A 0.9900
C8 H8B 0.9900
C9 C14 1.384(4)
C9 C10 1.393(4)
C9 C15 1.514(4)
C10 C11 1.377(4)
C10 H10 0.9500
C11 C12 1.387(4)
C11 H11 0.9500
C12 C13 1.385(4)
C13 C14 1.389(4)
C13 H13 0.9500
C14 H14 0.9500
C15 C16 1.516(4)
C15 H15A 0.9900
C15 H15B 0.9900
C16 H16A 0.9900
C16 H16B 0.9900
C18 C17B 1.42(3)
C18 C19 1.516(4)
C18 C17A 1.520(12)
C18 H18A 0.9900
C18 H18B 0.9900
C19 C20 1.512(4)
C19 H19A 0.9900
C19 H19B 0.9900
C20 C21 1.536(4)
C20 H20A 0.9900
C20 H20B 0.9900
C21 C22 1.499(4)
C21 H21A 0.9900
C21 H21B 0.9900
C23 C24 1.509(4)
C24 C25 1.525(4)
C24 H24A 0.9900
C24 H24B 0.9900
C25 C26 1.516(4)
C25 H25A 0.9900
C25 H25B 0.9900
C26 C27 1.510(4)
C26 H26A 0.9900
C26 H26B 0.9900
C27 C28 1.506(4)
C27 H27A 0.9900
C27 H27B 0.9900
O3A C17A 1.314(10)
O3A H3H 0.87(2)
O3A H3X 0.94(10)
O4A C17A 1.215(9)
O3B C17B 1.298(19)
O3B H3H 0.98(10)
O3B H3X 0.85(2)
O4B C17B 1.213(18)

loop_
_geom_torsion_atom_site_label_1
_geom_torsion_atom_site_label_2
_geom_torsion_atom_site_label_3
_geom_torsion_atom_site_label_4
_geom_torsion
C6 C1 C2 C3 2.6(5)
C7 C1 C2 C3 -177.9(3)
C1 C2 C3 C4 -0.5(5)
C2 C3 C4 O1 178.0(3)
C2 C3 C4 C5 -1.8(5)
O1 C4 C5 C6 -178.0(3)
C3 C4 C5 C6 1.7(5)
C4 C5 C6 C1 0.5(5)
C2 C1 C6 C5 -2.7(5)
C7 C1 C6 C5 177.9(3)
C2 C1 C7 C8 -108.5(4)
C6 C1 C7 C8 70.9(4)
C1 C7 C8 N1 -178.5(3)
C14 C9 C10 C11 0.9(5)
C15 C9 C10 C11 -177.5(3)
C9 C10 C11 C12 -1.2(5)
C10 C11 C12 O2 -179.4(3)
C10 C11 C12 C13 1.2(5)
O2 C12 C13 C14 179.6(3)
C11 C12 C13 C14 -1.0(5)
C10 C9 C14 C13 -0.6(5)
C15 C9 C14 C13 177.8(3)
C12 C13 C14 C9 0.7(5)
C14 C9 C15 C16 117.2(3)
C10 C9 C15 C16 -64.4(4)
C9 C15 C16 N2 174.7(3)
C17B C18 C19 C20 172.0(15)
C17A C18 C19 C20 175.9(6)
C18 C19 C20 C21 177.7(3)
C19 C20 C21 C22 -172.6(3)
C20 C21 C22 O6 93.9(4)
C20 C21 C22 O5 -84.4(3)
O8 C23 C24 C25 95.1(3)
O7 C23 C24 C25 -82.7(3)
C23 C24 C25 C26 163.4(3)
C24 C25 C26 C27 175.7(3)
C25 C26 C27 C28 171.1(3)
C26 C27 C28 O9 15.1(4)
C26 C27 C28 O10 -164.5(3)
C17B C18 C17A O4A 12E1(3)
C19 C18 C17A O4A 8.3(16)
C17B C18 C17A O3A -6E1(2)
C19 C18 C17A O3A -172.3(14)
C19 C18 C17B O4B -9(4)
C17A C18 C17B O4B -8E1(2)
C19 C18 C17B O3B 172(4)
C17A C18 C17B O3B 10E1(3)
